data_7239241
loop_
_publ_author_name
'Edkins, Robert M.'
'Probert, Michael R.'
'Robertson, Craig M.'
'Howard, Judith A. K.'
'Beeby, Andrew'

_publ_section_title
;
 Photocrystallisation of the 2C--2&#x2032;C dimer of a triphenylimidazolyl
 radical
;
_journal_issue 11
_journal_name_full 'RSC Adv.'
_journal_page_first 5351
_journal_paper_doi 10.1039/C3RA43892A
_journal_volume 4
_journal_year 2014
_chemical_formula_moiety 'C33 H28 N2, 2(C2 H6 O)'
_chemical_formula_sum 'C37 H40 N2 O2'
_chemical_formula_weight 544.71
_space_group_crystal_system monoclinic
_space_group_IT_number 14
_space_group_name_Hall '-P 2ybc'
_space_group_name_H-M_alt 'P 1 21/c 1'
_atom_sites_solution_hydrogens mixed
_atom_sites_solution_primary direct
_audit_creation_date 2013-11-27
_audit_creation_method
;
Olex2 1.2-alpha
(compiled 2013.11.15 svn.r2839 for OlexSys, GUI svn.r4715)
;
_cell_angle_alpha 90
_cell_angle_beta 102.424(3)
_cell_angle_gamma 90
_cell_formula_units_Z 4
_cell_length_a 11.0885(12)
_cell_length_b 29.010(3)
_cell_length_c 9.9651(10)
_cell_measurement_reflns_used 914
_cell_measurement_temperature 120.0
_cell_measurement_theta_max 26.38
_cell_measurement_theta_min 2.52
_cell_volume 3130.5(6)
_computing_cell_refinement 'SAINT v6.45A (Bruker, 2003)'
_computing_data_collection 'SMART v5.625 (Bruker, 2001)'
_computing_data_reduction 'SAINT v6.45A (Bruker, 2003)'
_computing_molecular_graphics 'Olex2 (Dolomanov et al., 2009)'
_computing_publication_material 'Olex2 (Dolomanov et al., 2009)'
_computing_structure_refinement 'XL (Sheldrick, 2008)'
_computing_structure_solution 'XS (Sheldrick, 2008)'
_diffrn_ambient_temperature 120.0
_diffrn_detector 'CCD area detector'
_diffrn_detector_area_resol_mean 5.6
_diffrn_detector_type 'Bruker SMART CCD 6000 area detector'
_diffrn_measured_fraction_theta_full 0.999
_diffrn_measured_fraction_theta_max 0.999
_diffrn_measurement_device 'three-circle diffractometer'
_diffrn_measurement_device_type 'CCD area detector'
_diffrn_measurement_method 'phi and omega scans'
_diffrn_radiation_monochromator graphite
_diffrn_radiation_probe x-ray
_diffrn_radiation_type MoK\a
_diffrn_radiation_wavelength 0.71073
_diffrn_reflns_av_R_equivalents 0.0348
_diffrn_reflns_av_unetI/netI 0.0380
_diffrn_reflns_Laue_measured_fraction_full 0.999
_diffrn_reflns_Laue_measured_fraction_max 0.999
_diffrn_reflns_limit_h_max 13
_diffrn_reflns_limit_h_min -13
_diffrn_reflns_limit_k_max 36
_diffrn_reflns_limit_k_min -36
_diffrn_reflns_limit_l_max 11
_diffrn_reflns_limit_l_min -12
_diffrn_reflns_number 20707
_diffrn_reflns_point_group_measured_fraction_full 0.999
_diffrn_reflns_point_group_measured_fraction_max 0.999
_diffrn_reflns_theta_full 25.242
_diffrn_reflns_theta_max 26.407
_diffrn_reflns_theta_min 1.404
_diffrn_source 'sealed X-ray tube'
_diffrn_source_current 40.0
_diffrn_source_power 2.0
_diffrn_source_target Mo
_diffrn_source_voltage 50.0
_exptl_absorpt_coefficient_mu 0.071
_exptl_absorpt_correction_T_max 1
_exptl_absorpt_correction_T_min 0.894290
_exptl_absorpt_correction_type multi-scan
_exptl_absorpt_process_details
;
SADABS v.2.10 (Bruker,2003) was used for absorption correction.
R(int) was 0.0307 before and 0.0237 after correction.
The Ratio of minimum to maximum transmission is 0.8943.
The \l/2 correction factor is 0.0015.
;
_exptl_crystal_colour 'clear light yellow'
_exptl_crystal_colour_lustre clear
_exptl_crystal_colour_modifier light
_exptl_crystal_colour_primary yellow
_exptl_crystal_density_diffrn 1.156
_exptl_crystal_description block
_exptl_crystal_F_000 1168
_exptl_crystal_size_max 0.21
_exptl_crystal_size_mid 0.13
_exptl_crystal_size_min 0.12
_refine_diff_density_max 0.576
_refine_diff_density_min -0.298
_refine_diff_density_rms 0.045
_refine_ls_extinction_method none
_refine_ls_goodness_of_fit_ref 1.053
_refine_ls_hydrogen_treatment mixed
_refine_ls_matrix_type full
_refine_ls_number_parameters 381
_refine_ls_number_reflns 6420
_refine_ls_number_restraints 0
_refine_ls_restrained_S_all 1.053
_refine_ls_R_factor_all 0.0783
_refine_ls_R_factor_gt 0.0523
_refine_ls_shift/su_max 0.001
_refine_ls_shift/su_mean 0.000
_refine_ls_structure_factor_coef Fsqd
_refine_ls_weighting_details 'w=1/[\s^2^(Fo^2^)+(0.0571P)^2^+1.5441P] where P=(Fo^2^+2Fc^2^)/3'
_refine_ls_weighting_scheme calc
_refine_ls_wR_factor_gt 0.1226
_refine_ls_wR_factor_ref 0.1339
_reflns_Friedel_coverage 0.000
_reflns_number_gt 4754
_reflns_number_total 6420
_reflns_threshold_expression 'I > 2\s(I)'
_cod_data_source_file c3ra43892a.txt
_cod_data_source_block final
_cod_depositor_comments
;
The following automatic conversions were performed:

data item '_diffrn_source_target' value 'MO' was changed to 'Mo' in
accordance with the
/home/saulius/struct/COD-crude-data/automatic-downloads/DataCite-retrospective/RSC/depositions/lib/dictionaries/cif_core.dic
dictionary named 'cif_core.dic' version 2.4.2 last updated on
2011-04-26.

Automatic conversion script
Id: cif_fix_values 6909 2019-04-08 15:41:33Z antanas 
;
_cod_original_cell_volume 3130.4(6)
_cod_database_code 7239241
_shelxl_version_number 2013-3
_shelx_space_group_comment
;
The symmetry employed for this shelxl refinement is uniquely defined
by the following loop, which should always be used as a source of
symmetry information in preference to the above space-group names.
They are only intended as comments.
;
_olex2_refinement_description
;
1. Fixed Uiso
 At 1.2 times of:
  All C(H) groups, All C(H,H) groups
 At 1.5 times of:
  All C(H,H,H) groups, All O(H) groups
2.a Secondary CH2 refined with riding coordinates:
 C2S(H2SA,H2SB), C5S(H5SA,H5SB)
2.b Aromatic/amide H refined with riding coordinates:
 C7(H7), C8(H8), C10(H10), C11(H11), C15(H15), C16(H16), C18(H18), C19(H19),
 C25(H25), C26(H26), C27(H27), C28(H28), C29(H29), C31(H31), C32(H32), C33(H33),
  C34(H34), C35(H35)
2.c Idealised Me refined as rotating group:
 C21(H21A,H21B,H21C), C22(H22A,H22B,H22C), C23(H23A,H23B,H23C), C1S(H1SA,H1SB,
 H1SC), C4S(H4SA,H4SB,H4SC)
2.d Idealised tetrahedral OH refined as rotating group:
 O3S(H3S), O6S(H6S)
;

loop_
_space_group_symop_operation_xyz
'x, y, z'
'-x, y+1/2, -z+1/2'
'-x, -y, -z'
'x, -y-1/2, z-1/2'

loop_
_atom_site_label
_atom_site_type_symbol
_atom_site_fract_x
_atom_site_fract_y
_atom_site_fract_z
_atom_site_U_iso_or_equiv
_atom_site_adp_type
_atom_site_occupancy
_atom_site_site_symmetry_order
_atom_site_calc_flag
_atom_site_refinement_flags_posn
N1 N 0.48739(14) 0.41572(5) 0.57002(16) 0.0214(3) Uani 1 1 d .
H1 H 0.436(2) 0.4241(7) 0.618(2) 0.032(6) Uiso 1 1 d .
N3 N 0.58007(14) 0.40997(5) 0.39536(15) 0.0220(3) Uani 1 1 d .
C2 C 0.49046(16) 0.43092(6) 0.44188(19) 0.0213(4) Uani 1 1 d .
C4 C 0.63612(16) 0.38022(6) 0.49812(19) 0.0214(4) Uani 1 1 d .
C5 C 0.57825(16) 0.38300(6) 0.60770(19) 0.0217(4) Uani 1 1 d .
C6 C 0.40476(16) 0.46475(6) 0.36482(19) 0.0209(4) Uani 1 1 d .
C7 C 0.31623(18) 0.48679(6) 0.4228(2) 0.0261(4) Uani 1 1 d .
H7 H 0.3120 0.4802 0.5151 0.031 Uiso 1 1 calc R
C8 C 0.23488(18) 0.51796(7) 0.3477(2) 0.0270(4) Uani 1 1 d .
H8 H 0.1755 0.5327 0.3890 0.032 Uiso 1 1 calc R
C9 C 0.23864(17) 0.52808(6) 0.2119(2) 0.0242(4) Uani 1 1 d .
C10 C 0.32681(17) 0.50599(6) 0.1527(2) 0.0256(4) Uani 1 1 d .
H10 H 0.3304 0.5124 0.0602 0.031 Uiso 1 1 calc R
C11 C 0.40842(17) 0.47492(6) 0.22816(19) 0.0236(4) Uani 1 1 d .
H11 H 0.4679 0.4602 0.1870 0.028 Uiso 1 1 calc R
C12 C 0.15245(18) 0.56045(7) 0.1344(2) 0.0275(4) Uani 1 1 d .
C13 C 0.08022(18) 0.58717(7) 0.0693(2) 0.0278(4) Uani 1 1 d .
C14 C -0.00846(17) 0.61674(7) -0.01517(19) 0.0247(4) Uani 1 1 d .
C15 C 0.00539(18) 0.66439(7) -0.0147(2) 0.0275(4) Uani 1 1 d .
H15 H 0.0752 0.6781 0.0436 0.033 Uiso 1 1 calc R
C16 C -0.08161(17) 0.69200(6) -0.0982(2) 0.0264(4) Uani 1 1 d .
H16 H -0.0699 0.7245 -0.0965 0.032 Uiso 1 1 calc R
C17 C -0.18562(16) 0.67338(6) -0.18449(19) 0.0225(4) Uani 1 1 d .
C18 C -0.19805(18) 0.62560(7) -0.1837(2) 0.0307(4) Uani 1 1 d .
H18 H -0.2683 0.6118 -0.2412 0.037 Uiso 1 1 calc R
C19 C -0.11180(18) 0.59768(7) -0.1022(2) 0.0303(4) Uani 1 1 d .
H19 H -0.1228 0.5652 -0.1053 0.036 Uiso 1 1 calc R
C20 C -0.28704(17) 0.70264(7) -0.2737(2) 0.0267(4) Uani 1 1 d .
C21 C -0.2531(2) 0.75367(7) -0.2743(2) 0.0344(5) Uani 1 1 d .
H21A H -0.2384 0.7658 -0.1803 0.052 Uiso 1 1 calc GR
H21B H -0.3210 0.7707 -0.3325 0.052 Uiso 1 1 calc GR
H21C H -0.1782 0.7573 -0.3105 0.052 Uiso 1 1 calc GR
C22 C -0.4040(2) 0.69780(9) -0.2153(3) 0.0441(6) Uani 1 1 d .
H22A H -0.4282 0.6653 -0.2167 0.066 Uiso 1 1 calc GR
H22B H -0.4711 0.7158 -0.2715 0.066 Uiso 1 1 calc GR
H22C H -0.3873 0.7092 -0.1206 0.066 Uiso 1 1 calc GR
C23 C -0.3143(2) 0.68526(8) -0.4226(2) 0.0388(5) Uani 1 1 d .
H23A H -0.2389 0.6868 -0.4587 0.058 Uiso 1 1 calc GR
H23B H -0.3782 0.7046 -0.4789 0.058 Uiso 1 1 calc GR
H23C H -0.3433 0.6533 -0.4254 0.058 Uiso 1 1 calc GR
C24 C 0.74352(17) 0.35301(6) 0.47977(19) 0.0226(4) Uani 1 1 d .
C25 C 0.84228(18) 0.34324(7) 0.5886(2) 0.0294(4) Uani 1 1 d .
H25 H 0.8406 0.3535 0.6787 0.035 Uiso 1 1 calc R
C26 C 0.94330(19) 0.31851(8) 0.5652(2) 0.0369(5) Uani 1 1 d .
H26 H 1.0098 0.3115 0.6399 0.044 Uiso 1 1 calc R
C27 C 0.9478(2) 0.30405(7) 0.4345(2) 0.0365(5) Uani 1 1 d .
H27 H 1.0171 0.2871 0.4196 0.044 Uiso 1 1 calc R
C28 C 0.85166(19) 0.31413(7) 0.3254(2) 0.0326(5) Uani 1 1 d .
H28 H 0.8552 0.3046 0.2352 0.039 Uiso 1 1 calc R
C29 C 0.74962(18) 0.33824(6) 0.3481(2) 0.0266(4) Uani 1 1 d .
H29 H 0.6831 0.3448 0.2729 0.032 Uiso 1 1 calc R
C30 C 0.59428(16) 0.35778(6) 0.73849(19) 0.0225(4) Uani 1 1 d .
C31 C 0.56998(18) 0.37928(7) 0.8551(2) 0.0274(4) Uani 1 1 d .
H31 H 0.5437 0.4105 0.8502 0.033 Uiso 1 1 calc R
C32 C 0.5838(2) 0.35547(7) 0.9778(2) 0.0331(5) Uani 1 1 d .
H32 H 0.5665 0.3705 1.0564 0.040 Uiso 1 1 calc R
C33 C 0.62247(19) 0.31000(7) 0.9870(2) 0.0312(5) Uani 1 1 d .
H33 H 0.6324 0.2939 1.0716 0.037 Uiso 1 1 calc R
C34 C 0.64667(18) 0.28822(7) 0.8719(2) 0.0287(4) Uani 1 1 d .
H34 H 0.6738 0.2571 0.8777 0.034 Uiso 1 1 calc R
C35 C 0.63134(18) 0.31172(6) 0.7485(2) 0.0259(4) Uani 1 1 d .
H35 H 0.6462 0.2963 0.6696 0.031 Uiso 1 1 calc R
C1S C 0.7709(3) 0.62185(10) 0.2301(4) 0.0699(9) Uani 1 1 d .
H1SA H 0.8088 0.6391 0.1652 0.105 Uiso 1 1 calc GR
H1SB H 0.8294 0.6197 0.3189 0.105 Uiso 1 1 calc GR
H1SC H 0.6960 0.6378 0.2419 0.105 Uiso 1 1 calc GR
C2S C 0.7393(3) 0.57599(8) 0.1771(3) 0.0584(8) Uani 1 1 d .
H2SA H 0.6918 0.5783 0.0811 0.070 Uiso 1 1 calc R
H2SB H 0.8162 0.5588 0.1761 0.070 Uiso 1 1 calc R
O3S O 0.66913(14) 0.55113(5) 0.25513(16) 0.0364(4) Uani 1 1 d .
H3S H 0.6796 0.5227 0.2457 0.055 Uiso 1 1 calc GR
C4S C 0.9204(3) 0.45031(11) 0.3579(3) 0.0594(7) Uani 1 1 d .
H4SA H 1.0034 0.4417 0.3475 0.089 Uiso 1 1 calc GR
H4SB H 0.8949 0.4298 0.4250 0.089 Uiso 1 1 calc GR
H4SC H 0.9212 0.4823 0.3901 0.089 Uiso 1 1 calc GR
C5S C 0.8327(2) 0.44599(8) 0.2240(3) 0.0396(5) Uani 1 1 d .
H5SA H 0.8631 0.4648 0.1553 0.047 Uiso 1 1 calc R
H5SB H 0.8310 0.4134 0.1938 0.047 Uiso 1 1 calc R
O6S O 0.70994(14) 0.46006(5) 0.22651(17) 0.0380(4) Uani 1 1 d .
H6S H 0.6793 0.4416 0.2749 0.057 Uiso 1 1 calc GR

loop_
_atom_site_aniso_label
_atom_site_aniso_U_11
_atom_site_aniso_U_22
_atom_site_aniso_U_33
_atom_site_aniso_U_23
_atom_site_aniso_U_13
_atom_site_aniso_U_12
N1 0.0216(8) 0.0207(8) 0.0227(8) -0.0008(6) 0.0066(7) 0.0006(6)
N3 0.0224(8) 0.0208(7) 0.0229(8) -0.0004(6) 0.0048(6) 0.0013(6)
C2 0.0224(9) 0.0190(8) 0.0224(9) -0.0015(7) 0.0049(7) -0.0011(7)
C4 0.0214(9) 0.0207(9) 0.0210(9) -0.0004(7) 0.0024(7) -0.0004(7)
C5 0.0217(9) 0.0185(9) 0.0244(10) -0.0016(7) 0.0039(8) -0.0001(7)
C6 0.0192(9) 0.0184(8) 0.0240(9) -0.0002(7) 0.0026(7) -0.0018(7)
C7 0.0284(10) 0.0266(10) 0.0239(10) 0.0012(8) 0.0069(8) 0.0024(8)
C8 0.0253(10) 0.0269(10) 0.0302(11) -0.0002(8) 0.0087(8) 0.0054(8)
C9 0.0229(9) 0.0205(9) 0.0274(10) 0.0000(8) 0.0012(8) -0.0013(7)
C10 0.0262(10) 0.0269(10) 0.0233(10) 0.0014(8) 0.0043(8) 0.0005(8)
C11 0.0233(9) 0.0226(9) 0.0255(10) -0.0020(8) 0.0068(8) 0.0013(7)
C12 0.0263(10) 0.0275(10) 0.0285(10) -0.0011(8) 0.0054(8) 0.0011(8)
C13 0.0265(10) 0.0308(10) 0.0266(10) -0.0005(9) 0.0072(8) 0.0026(8)
C14 0.0207(9) 0.0304(10) 0.0239(10) 0.0016(8) 0.0068(8) 0.0050(8)
C15 0.0226(9) 0.0308(10) 0.0266(10) -0.0007(8) -0.0002(8) -0.0025(8)
C16 0.0258(10) 0.0226(9) 0.0295(10) 0.0004(8) 0.0032(8) -0.0023(8)
C17 0.0198(9) 0.0263(9) 0.0214(9) -0.0007(8) 0.0047(7) -0.0001(7)
C18 0.0260(10) 0.0301(10) 0.0319(11) -0.0028(9) -0.0031(9) -0.0039(8)
C19 0.0309(11) 0.0233(10) 0.0352(11) -0.0001(9) 0.0036(9) 0.0007(8)
C20 0.0213(9) 0.0276(10) 0.0295(11) 0.0033(8) 0.0022(8) 0.0010(8)
C21 0.0335(11) 0.0288(10) 0.0379(12) 0.0029(9) 0.0012(9) 0.0033(9)
C22 0.0242(11) 0.0512(14) 0.0580(16) 0.0133(12) 0.0116(11) 0.0095(10)
C23 0.0410(12) 0.0400(12) 0.0290(11) 0.0023(10) -0.0073(10) -0.0064(10)
C24 0.0224(9) 0.0200(9) 0.0262(10) 0.0022(8) 0.0066(8) -0.0006(7)
C25 0.0272(10) 0.0329(11) 0.0273(10) 0.0016(9) 0.0042(8) 0.0017(8)
C26 0.0243(10) 0.0431(12) 0.0405(13) 0.0061(10) 0.0010(9) 0.0068(9)
C27 0.0273(11) 0.0376(12) 0.0476(14) 0.0053(10) 0.0150(10) 0.0119(9)
C28 0.0328(11) 0.0338(11) 0.0344(11) 0.0011(9) 0.0143(9) 0.0052(9)
C29 0.0258(10) 0.0273(10) 0.0271(10) 0.0014(8) 0.0065(8) 0.0028(8)
C30 0.0196(9) 0.0240(9) 0.0234(9) 0.0004(8) 0.0036(7) -0.0023(7)
C31 0.0320(11) 0.0235(9) 0.0277(10) 0.0013(8) 0.0089(9) 0.0015(8)
C32 0.0408(12) 0.0345(11) 0.0258(11) 0.0011(9) 0.0111(9) 0.0017(9)
C33 0.0344(11) 0.0317(10) 0.0265(10) 0.0075(9) 0.0048(9) -0.0025(9)
C34 0.0287(10) 0.0222(9) 0.0339(11) 0.0031(8) 0.0038(9) -0.0015(8)
C35 0.0274(10) 0.0236(9) 0.0266(10) -0.0017(8) 0.0056(8) -0.0021(8)
C1S 0.076(2) 0.0515(16) 0.097(2) -0.0179(16) 0.0507(19) -0.0231(15)
C2S 0.0747(19) 0.0391(13) 0.079(2) -0.0006(13) 0.0562(17) -0.0080(13)
O3S 0.0456(9) 0.0272(7) 0.0440(9) 0.0022(7) 0.0262(7) 0.0022(7)
C4S 0.0541(16) 0.078(2) 0.0498(16) -0.0071(15) 0.0206(13) -0.0128(15)
C5S 0.0388(12) 0.0345(11) 0.0512(14) -0.0006(10) 0.0226(11) 0.0012(10)
O6S 0.0403(9) 0.0293(8) 0.0520(10) 0.0091(7) 0.0269(8) 0.0052(7)

loop_
_atom_type_symbol
_atom_type_description
_atom_type_scat_dispersion_real
_atom_type_scat_dispersion_imag
_atom_type_scat_source
C C 0.0033 0.0016 'International Tables Vol C Tables 4.2.6.8 and 6.1.1.4'
H H 0.0000 0.0000 'International Tables Vol C Tables 4.2.6.8 and 6.1.1.4'
N N 0.0061 0.0033 'International Tables Vol C Tables 4.2.6.8 and 6.1.1.4'
O O 0.0106 0.0060 'International Tables Vol C Tables 4.2.6.8 and 6.1.1.4'

loop_
_geom_angle_atom_site_label_1
_geom_angle_atom_site_label_2
_geom_angle_atom_site_label_3
_geom_angle
C2 N1 C5 108.39(15)
C2 N3 C4 106.14(15)
N1 C2 C6 124.50(16)
N3 C2 N1 110.54(16)
N3 C2 C6 124.94(16)
N3 C4 C5 109.75(15)
N3 C4 C24 119.35(16)
C5 C4 C24 130.87(17)
N1 C5 C4 105.17(16)
N1 C5 C30 121.75(16)
C4 C5 C30 133.02(17)
C7 C6 C2 121.64(17)
C7 C6 C11 118.37(17)
C11 C6 C2 119.97(16)
C8 C7 C6 120.78(18)
C7 C8 C9 120.80(17)
C8 C9 C10 118.80(17)
C8 C9 C12 120.18(17)
C10 C9 C12 121.02(17)
C11 C10 C9 120.32(18)
C10 C11 C6 120.93(17)
C13 C12 C9 179.5(2)
C12 C13 C14 176.2(2)
C15 C14 C13 122.09(18)
C15 C14 C19 118.14(18)
C19 C14 C13 119.76(18)
C16 C15 C14 120.69(18)
C15 C16 C17 121.62(18)
C16 C17 C18 116.93(18)
C16 C17 C20 123.44(17)
C18 C17 C20 119.59(17)
C19 C18 C17 122.11(19)
C18 C19 C14 120.49(18)
C17 C20 C22 107.68(16)
C17 C20 C23 110.27(16)
C21 C20 C17 112.88(16)
C21 C20 C22 108.57(17)
C21 C20 C23 108.18(17)
C23 C20 C22 109.19(18)
C25 C24 C4 122.21(17)
C25 C24 C29 118.70(17)
C29 C24 C4 119.03(17)
C26 C25 C24 120.00(19)
C27 C26 C25 120.6(2)
C26 C27 C28 120.02(19)
C27 C28 C29 119.8(2)
C28 C29 C24 120.86(19)
C31 C30 C5 120.48(16)
C35 C30 C5 121.15(17)
C35 C30 C31 118.36(17)
C32 C31 C30 120.56(18)
C31 C32 C33 120.52(19)
C32 C33 C34 119.51(19)
C35 C34 C33 120.14(18)
C34 C35 C30 120.89(18)
O3S C2S C1S 112.8(2)
O6S C5S C4S 113.9(2)

loop_
_geom_bond_atom_site_label_1
_geom_bond_atom_site_label_2
_geom_bond_distance
N1 C2 1.358(2)
N1 C5 1.376(2)
N3 C2 1.330(2)
N3 C4 1.381(2)
C2 C6 1.463(3)
C4 C5 1.383(3)
C4 C24 1.473(2)
C5 C30 1.472(3)
C6 C7 1.397(3)
C6 C11 1.403(3)
C7 C8 1.379(3)
C8 C9 1.395(3)
C9 C10 1.401(3)
C9 C12 1.440(3)
C10 C11 1.380(3)
C12 C13 1.199(3)
C13 C14 1.434(3)
C14 C15 1.391(3)
C14 C19 1.394(3)
C15 C16 1.386(3)
C16 C17 1.391(3)
C17 C18 1.393(3)
C17 C20 1.531(3)
C18 C19 1.377(3)
C20 C21 1.528(3)
C20 C22 1.538(3)
C20 C23 1.535(3)
C24 C25 1.395(3)
C24 C29 1.396(3)
C25 C26 1.391(3)
C26 C27 1.379(3)
C27 C28 1.381(3)
C28 C29 1.389(3)
C30 C31 1.395(3)
C30 C35 1.395(3)
C31 C32 1.384(3)
C32 C33 1.384(3)
C33 C34 1.385(3)
C34 C35 1.384(3)
C1S C2S 1.446(4)
C2S O3S 1.411(3)
C4S C5S 1.478(4)
C5S O6S 1.427(3)

loop_
_geom_torsion_atom_site_label_1
_geom_torsion_atom_site_label_2
_geom_torsion_atom_site_label_3
_geom_torsion_atom_site_label_4
_geom_torsion
N1 C2 C6 C7 4.5(3)
N1 C2 C6 C11 -173.99(17)
N1 C5 C30 C31 -33.8(3)
N1 C5 C30 C35 144.82(18)
N3 C2 C6 C7 -177.21(18)
N3 C2 C6 C11 4.3(3)
N3 C4 C5 N1 -1.1(2)
N3 C4 C5 C30 175.98(18)
N3 C4 C24 C25 143.85(18)
N3 C4 C24 C29 -33.1(2)
C2 N1 C5 C4 1.09(19)
C2 N1 C5 C30 -176.38(16)
C2 N3 C4 C5 0.6(2)
C2 N3 C4 C24 -177.55(16)
C2 C6 C7 C8 -178.86(18)
C2 C6 C11 C10 178.65(17)
C4 N3 C2 N1 0.1(2)
C4 N3 C2 C6 -178.44(17)
C4 C5 C30 C31 149.6(2)
C4 C5 C30 C35 -31.8(3)
C4 C24 C25 C26 -178.13(19)
C4 C24 C29 C28 177.34(17)
C5 N1 C2 N3 -0.7(2)
C5 N1 C2 C6 177.77(16)
C5 C4 C24 C25 -33.9(3)
C5 C4 C24 C29 149.1(2)
C5 C30 C31 C32 179.33(18)
C5 C30 C35 C34 179.78(18)
C6 C7 C8 C9 0.3(3)
C7 C6 C11 C10 0.1(3)
C7 C8 C9 C10 0.0(3)
C7 C8 C9 C12 179.52(18)
C8 C9 C10 C11 -0.2(3)
C9 C10 C11 C6 0.2(3)
C11 C6 C7 C8 -0.3(3)
C12 C9 C10 C11 -179.75(18)
C13 C14 C15 C16 179.60(18)
C13 C14 C19 C18 179.78(18)
C14 C15 C16 C17 0.4(3)
C15 C14 C19 C18 -0.8(3)
C15 C16 C17 C18 -0.4(3)
C15 C16 C17 C20 177.15(17)
C16 C17 C18 C19 -0.3(3)
C16 C17 C20 C21 8.5(3)
C16 C17 C20 C22 -111.3(2)
C16 C17 C20 C23 129.63(19)
C17 C18 C19 C14 0.9(3)
C18 C17 C20 C21 -174.06(18)
C18 C17 C20 C22 66.1(2)
C18 C17 C20 C23 -52.9(2)
C19 C14 C15 C16 0.2(3)
C20 C17 C18 C19 -177.86(18)
C24 C4 C5 N1 176.86(18)
C24 C4 C5 C30 -6.1(3)
C24 C25 C26 C27 1.0(3)
C25 C24 C29 C28 0.3(3)
C25 C26 C27 C28 0.1(3)
C26 C27 C28 C29 -1.0(3)
C27 C28 C29 C24 0.8(3)
C29 C24 C25 C26 -1.1(3)
C30 C31 C32 C33 0.3(3)
C31 C30 C35 C34 -1.6(3)
C31 C32 C33 C34 -0.4(3)
C32 C33 C34 C35 -0.5(3)
C33 C34 C35 C30 1.5(3)
C35 C30 C31 C32 0.7(3)
